data_7700695
loop_
_publ_author_name
'Cabeza, Javier A.'
'Fern\'andez, Israel'
'Garc\'ia-\'Alvarez, Pablo'
'Laglera-G\'andara, Carlos J'

_publ_section_title
;
 A dipyrromethane-based diphosphane-germylene as precursor to tetrahedral
 copper(i) and T-shaped silver(i) and gold(i) PGeP pincer complexes.
;
_journal_issue 35
_journal_name_full 'Dalton transactions (Cambridge, England : 2003)'
_journal_page_first 13273
_journal_page_last 13280
_journal_paper_doi 10.1039/c9dt03045j
_journal_volume 48
_journal_year 2019
_chemical_formula_moiety 'C25 H42 Ag Cl Ge N2 P2, C D2 Cl2'
_chemical_formula_sum 'C26 H42 Ag Cl3 D2 Ge N2 P2'
_chemical_formula_weight 735.39
_space_group_crystal_system triclinic
_space_group_IT_number 2
_space_group_name_Hall '-P 1'
_space_group_name_H-M_alt 'P -1'
_symmetry_space_group_name_Hall '-P 1'
_symmetry_space_group_name_H-M 'P -1'
_atom_sites_solution_hydrogens geom
_audit_creation_method SHELXL-2014
_audit_update_record
;
2019-07-02 deposited with the CCDC.    2019-07-30 downloaded from the CCDC.
;
_cell_angle_alpha 91.841(5)
_cell_angle_beta 109.257(5)
_cell_angle_gamma 92.640(5)
_cell_formula_units_Z 2
_cell_length_a 11.156(5)
_cell_length_b 11.334(5)
_cell_length_c 13.448(5)
_cell_measurement_reflns_used 11248
_cell_measurement_temperature 152(2)
_cell_measurement_theta_max 69.4510
_cell_measurement_theta_min 3.4680
_cell_volume 1601.5(12)
_computing_cell_refinement 'CrysAlisPro 1.171.38.46 (Rigaku Oxford Diffraction, 2015)'
_computing_data_collection 'CrysAlisPro 1.171.38.46 (Rigaku Oxford Diffraction, 2015)'
_computing_data_reduction 'CrysAlisPro 1.171.38.46 (Rigaku Oxford Diffraction, 2015)'
_computing_molecular_graphics 'MERCURY (Cambridge Crystallographic Data Centre: Cambridge, UK, 2019)'
_computing_publication_material 'SHELXL-2014 (Sheldrick, 2014)'
_computing_structure_refinement 'SHELXL-2013 (Sheldrick, 2013)'
_computing_structure_solution 'SIR-97 (Giacovazzo, 1999)'
_diffrn_ambient_temperature 152(2)
_diffrn_measured_fraction_theta_full 0.999
_diffrn_measured_fraction_theta_max 0.987
_diffrn_measurement_device_type 'Xcalibur, Onyx, Nova'
_diffrn_radiation_type CuK\a
_diffrn_radiation_wavelength 1.5418
_diffrn_reflns_av_R_equivalents 0.0354
_diffrn_reflns_av_unetI/netI 0.0357
_diffrn_reflns_Laue_measured_fraction_full 0.999
_diffrn_reflns_Laue_measured_fraction_max 0.987
_diffrn_reflns_limit_h_max 11
_diffrn_reflns_limit_h_min -13
_diffrn_reflns_limit_k_max 13
_diffrn_reflns_limit_k_min -12
_diffrn_reflns_limit_l_max 16
_diffrn_reflns_limit_l_min -15
_diffrn_reflns_number 15491
_diffrn_reflns_point_group_measured_fraction_full 0.999
_diffrn_reflns_point_group_measured_fraction_max 0.987
_diffrn_reflns_theta_full 67.680
_diffrn_reflns_theta_max 69.494
_diffrn_reflns_theta_min 3.486
_exptl_absorpt_coefficient_mu 9.439
_exptl_absorpt_correction_T_max 1.00000
_exptl_absorpt_correction_T_min 0.34447
_exptl_absorpt_correction_type multi-scan
_exptl_absorpt_process_details
;
CrysAlisPro 1.171.38.46 (Rigaku Oxford Diffraction, 2015)
Empirical absorption correction using spherical harmonics,
 implemented in SCALE3 ABSPACK scaling algorithm.
;
_exptl_crystal_colour colourless
_exptl_crystal_density_diffrn 1.525
_exptl_crystal_description fragment
_exptl_crystal_F_000 748
_exptl_crystal_size_max 0.24
_exptl_crystal_size_mid 0.14
_exptl_crystal_size_min 0.11
_refine_diff_density_max 1.212
_refine_diff_density_min -1.616
_refine_diff_density_rms 0.089
_refine_ls_extinction_method none
_refine_ls_goodness_of_fit_ref 1.037
_refine_ls_hydrogen_treatment constr
_refine_ls_matrix_type full
_refine_ls_number_parameters 326
_refine_ls_number_reflns 5943
_refine_ls_number_restraints 0
_refine_ls_restrained_S_all 1.037
_refine_ls_R_factor_all 0.0377
_refine_ls_R_factor_gt 0.0353
_refine_ls_shift/su_max 0.001
_refine_ls_shift/su_mean 0.000
_refine_ls_structure_factor_coef Fsqd
_refine_ls_weighting_details 'w=1/[\s^2^(Fo^2^)+(0.0502P)^2^+1.6273P] where P=(Fo^2^+2Fc^2^)/3'
_refine_ls_weighting_scheme calc
_refine_ls_wR_factor_gt 0.0905
_refine_ls_wR_factor_ref 0.0928
_reflns_Friedel_coverage 0.000
_reflns_number_gt 5570
_reflns_number_total 5943
_reflns_threshold_expression 'I > 2\s(I)'
_cod_data_source_file c9dt03045j2.cif
_cod_data_source_block 3
_cod_depositor_comments 'Adding full bibliography for 7700693--7700696.cif.'
_cod_database_code 7700695
_shelx_space_group_comment
;
The symmetry employed for this shelxl refinement is uniquely defined
by the following loop, which should always be used as a source of
symmetry information in preference to the above space-group names.
They are only intended as comments.
;
_shelxl_version_number 2014-3

loop_
_space_group_symop_operation_xyz
'x, y, z'
'-x, -y, -z'

loop_
_atom_site_label
_atom_site_type_symbol
_atom_site_fract_x
_atom_site_fract_y
_atom_site_fract_z
_atom_site_U_iso_or_equiv
_atom_site_adp_type
_atom_site_occupancy
_atom_site_site_symmetry_order
_atom_site_calc_flag
_atom_site_refinement_flags_posn
_atom_site_refinement_flags_adp
C1 C 1.0451(3) 0.1704(4) 0.7236(3) 0.0456(9) Uani 1 1 d . .
H1A H 1.1151 0.1256 0.7164 0.068 Uiso 1 1 calc R U
H1B H 1.0316 0.1527 0.7901 0.068 Uiso 1 1 calc R U
H1C H 1.0663 0.2552 0.7233 0.068 Uiso 1 1 calc R U
C2 C 0.9362(4) 0.1632(4) 0.5254(3) 0.0438(9) Uani 1 1 d . .
H2A H 0.9512 0.2487 0.5229 0.066 Uiso 1 1 calc R U
H2B H 0.8578 0.1362 0.4688 0.066 Uiso 1 1 calc R U
H2C H 1.0079 0.1227 0.5163 0.066 Uiso 1 1 calc R U
C3 C 0.9235(3) 0.1352(3) 0.6312(3) 0.0324(7) Uani 1 1 d . .
H3 H 0.9123 0.0471 0.6305 0.039 Uiso 1 1 calc R U
C4 C 0.8580(4) 0.4305(3) 0.6692(4) 0.0466(9) Uani 1 1 d . .
H4A H 0.8444 0.5085 0.6395 0.070 Uiso 1 1 calc R U
H4B H 0.9431 0.4071 0.6738 0.070 Uiso 1 1 calc R U
H4C H 0.8506 0.4338 0.7399 0.070 Uiso 1 1 calc R U
C5 C 0.6243(3) 0.3763(3) 0.5862(3) 0.0400(8) Uani 1 1 d . .
H5A H 0.6105 0.3731 0.6544 0.060 Uiso 1 1 calc R U
H5B H 0.5618 0.3222 0.5345 0.060 Uiso 1 1 calc R U
H5C H 0.6148 0.4571 0.5621 0.060 Uiso 1 1 calc R U
C6 C 0.7581(3) 0.3399(3) 0.5983(3) 0.0304(7) Uani 1 1 d . .
H6 H 0.7681 0.3359 0.5270 0.036 Uiso 1 1 calc R U
C7 C 0.6496(3) 0.0955(3) 0.5644(2) 0.0241(6) Uani 1 1 d . .
H7A H 0.5677 0.1280 0.5616 0.029 Uiso 1 1 calc R U
H7B H 0.6550 0.0952 0.4924 0.029 Uiso 1 1 calc R U
C8 C 0.6516(3) -0.0293(3) 0.5990(2) 0.0235(6) Uani 1 1 d . .
C9 C 0.7006(3) -0.1248(3) 0.5642(3) 0.0284(6) Uani 1 1 d . .
H9 H 0.7405 -0.1255 0.5117 0.034 Uiso 1 1 calc R U
C10 C 0.6801(3) -0.2226(3) 0.6215(3) 0.0304(7) Uani 1 1 d . .
H10 H 0.7041 -0.3009 0.6143 0.036 Uiso 1 1 calc R U
C11 C 0.6199(3) -0.1839(3) 0.6891(2) 0.0245(6) Uani 1 1 d . .
C12 C 0.5749(3) -0.2508(3) 0.7676(3) 0.0280(6) Uani 1 1 d . .
C13 C 0.4298(3) -0.2787(3) 0.7232(3) 0.0360(7) Uani 1 1 d . .
H13A H 0.4025 -0.3225 0.7744 0.054 Uiso 1 1 calc R U
H13B H 0.4084 -0.3266 0.6571 0.054 Uiso 1 1 calc R U
H13C H 0.3864 -0.2047 0.7100 0.054 Uiso 1 1 calc R U
C14 C 0.6370(4) -0.3699(3) 0.7839(3) 0.0393(8) Uani 1 1 d . .
H14A H 0.7297 -0.3561 0.8120 0.059 Uiso 1 1 calc R U
H14B H 0.6129 -0.4154 0.7163 0.059 Uiso 1 1 calc R U
H14C H 0.6079 -0.4143 0.8339 0.059 Uiso 1 1 calc R U
C15 C 0.6124(3) -0.1811(3) 0.8725(2) 0.0241(6) Uani 1 1 d . .
C16 C 0.6629(3) -0.2196(3) 0.9722(3) 0.0286(6) Uani 1 1 d . .
H16 H 0.6806 -0.2988 0.9904 0.034 Uiso 1 1 calc R U
C17 C 0.6841(3) -0.1200(3) 1.0438(2) 0.0269(6) Uani 1 1 d . .
H17 H 0.7191 -0.1201 1.1185 0.032 Uiso 1 1 calc R U
C18 C 0.6447(3) -0.0237(3) 0.9852(2) 0.0231(6) Uani 1 1 d . .
C19 C 0.6504(3) 0.1028(3) 1.0234(2) 0.0247(6) Uani 1 1 d . .
H19A H 0.6544 0.1052 1.0981 0.030 Uiso 1 1 calc R U
H19B H 0.5711 0.1388 0.9821 0.030 Uiso 1 1 calc R U
C20 C 0.9255(3) 0.1281(3) 1.1088(3) 0.0366(8) Uani 1 1 d . .
H20 H 0.9067 0.0405 1.1004 0.044 Uiso 1 1 calc R U
C21 C 1.0485(4) 0.1505(5) 1.0832(4) 0.0563(11) Uani 1 1 d . .
H21A H 1.0705 0.2357 1.0884 0.084 Uiso 1 1 calc R U
H21B H 1.0360 0.1193 1.0115 0.084 Uiso 1 1 calc R U
H21C H 1.1175 0.1107 1.1334 0.084 Uiso 1 1 calc R U
C22 C 0.9425(4) 0.1615(4) 1.2233(3) 0.0468(9) Uani 1 1 d . .
H22A H 1.0128 0.1196 1.2696 0.070 Uiso 1 1 calc R U
H22B H 0.8640 0.1395 1.2377 0.070 Uiso 1 1 calc R U
H22C H 0.9615 0.2470 1.2364 0.070 Uiso 1 1 calc R U
C23 C 0.7714(3) 0.3410(3) 1.0642(3) 0.0348(7) Uani 1 1 d . .
H23 H 0.7711 0.3350 1.1381 0.042 Uiso 1 1 calc R U
C24 C 0.6449(4) 0.3879(3) 0.9975(4) 0.0491(10) Uani 1 1 d . .
H24A H 0.6387 0.4688 1.0226 0.074 Uiso 1 1 calc R U
H24B H 0.5744 0.3371 1.0036 0.074 Uiso 1 1 calc R U
H24C H 0.6407 0.3878 0.9235 0.074 Uiso 1 1 calc R U
C25 C 0.8825(4) 0.4259(4) 1.0657(4) 0.0552(11) Uani 1 1 d . .
H25A H 0.8850 0.4317 0.9939 0.083 Uiso 1 1 calc R U
H25B H 0.9623 0.3961 1.1109 0.083 Uiso 1 1 calc R U
H25C H 0.8713 0.5042 1.0933 0.083 Uiso 1 1 calc R U
C26 C 0.3039(6) 0.3449(7) 0.6530(6) 0.096(2) Uani 1 1 d . .
D26A H 0.2686 0.2620 0.6392 0.116 Uiso 1 1 calc R U
D26B H 0.3776 0.3517 0.6275 0.116 Uiso 1 1 calc R U
Ag1 Ag 0.77184(2) 0.19020(2) 0.82974(2) 0.03005(9) Uani 1 1 d . .
Cl1 Cl 0.33555(7) 0.01609(7) 0.70079(6) 0.03003(17) Uani 1 1 d . .
Cl2 Cl 0.3544(2) 0.37706(18) 0.78394(14) 0.1237(8) Uani 1 1 d . .
Cl3 Cl 0.1911(2) 0.4353(2) 0.58407(18) 0.1477(11) Uani 1 1 d . .
Ge1 Ge 0.55551(3) 0.04714(3) 0.76673(3) 0.02117(10) Uani 1 1 d . .
N1 N 0.6013(2) -0.0643(2) 0.6755(2) 0.0234(5) Uani 1 1 d . .
N2 N 0.5992(2) -0.0602(2) 0.8792(2) 0.0238(5) Uani 1 1 d . .
P1 P 0.78160(7) 0.19238(6) 0.65355(6) 0.02219(16) Uani 1 1 d . .
P2 P 0.78788(7) 0.19238(7) 1.01262(6) 0.02466(16) Uani 1 1 d . .

loop_
_atom_site_aniso_label
_atom_site_aniso_U_11
_atom_site_aniso_U_22
_atom_site_aniso_U_33
_atom_site_aniso_U_23
_atom_site_aniso_U_13
_atom_site_aniso_U_12
C1 0.0257(17) 0.063(2) 0.045(2) 0.0063(19) 0.0065(16) 0.0078(16)
C2 0.0351(18) 0.059(2) 0.042(2) -0.0052(18) 0.0197(16) 0.0015(17)
C3 0.0276(16) 0.0312(16) 0.0383(19) 0.0007(14) 0.0107(14) 0.0048(13)
C4 0.046(2) 0.0265(16) 0.059(3) 0.0022(16) 0.0068(19) -0.0046(15)
C5 0.0378(19) 0.0288(16) 0.047(2) -0.0038(15) 0.0050(16) 0.0081(14)
C6 0.0341(17) 0.0252(15) 0.0300(17) 0.0016(13) 0.0083(14) 0.0020(13)
C7 0.0239(14) 0.0260(14) 0.0211(15) -0.0003(11) 0.0060(12) -0.0020(11)
C8 0.0220(14) 0.0275(14) 0.0195(14) -0.0011(11) 0.0054(11) -0.0011(11)
C9 0.0305(16) 0.0291(15) 0.0270(16) -0.0029(12) 0.0119(13) 0.0009(12)
C10 0.0357(17) 0.0248(15) 0.0313(17) -0.0016(13) 0.0121(14) 0.0032(13)
C11 0.0280(15) 0.0209(13) 0.0228(15) -0.0027(11) 0.0067(12) 0.0006(11)
C12 0.0351(17) 0.0220(14) 0.0265(16) 0.0006(12) 0.0102(13) -0.0007(12)
C13 0.0403(19) 0.0321(16) 0.0328(19) -0.0043(14) 0.0111(15) -0.0126(14)
C14 0.062(2) 0.0223(15) 0.037(2) 0.0002(14) 0.0208(17) 0.0049(15)
C15 0.0261(14) 0.0201(13) 0.0265(16) 0.0010(11) 0.0093(12) 0.0006(11)
C16 0.0326(16) 0.0255(15) 0.0292(17) 0.0049(12) 0.0114(13) 0.0045(12)
C17 0.0246(14) 0.0332(16) 0.0206(15) 0.0018(12) 0.0044(12) 0.0009(12)
C18 0.0183(13) 0.0254(14) 0.0233(15) -0.0004(11) 0.0046(11) -0.0019(11)
C19 0.0240(14) 0.0262(14) 0.0226(15) -0.0020(12) 0.0068(12) -0.0018(11)
C20 0.0252(16) 0.0432(19) 0.0365(19) 0.0014(15) 0.0040(14) 0.0003(14)
C21 0.0288(19) 0.072(3) 0.066(3) 0.001(2) 0.0139(19) 0.0000(18)
C22 0.042(2) 0.059(2) 0.0295(19) 0.0070(17) -0.0011(16) 0.0008(18)
C23 0.0401(18) 0.0269(15) 0.0358(19) -0.0022(14) 0.0118(15) -0.0058(14)
C24 0.049(2) 0.0280(17) 0.066(3) 0.0065(17) 0.012(2) 0.0054(16)
C25 0.054(2) 0.038(2) 0.066(3) -0.0087(19) 0.015(2) -0.0178(18)
C26 0.085(4) 0.110(5) 0.113(6) -0.016(4) 0.062(4) -0.005(4)
Ag1 0.03352(14) 0.03361(14) 0.02153(14) -0.00213(9) 0.00891(10) -0.00894(10)
Cl1 0.0228(3) 0.0412(4) 0.0247(4) -0.0012(3) 0.0063(3) 0.0022(3)
Cl2 0.1446(16) 0.1046(13) 0.0699(10) 0.0211(9) -0.0279(10) -0.0539(12)
Cl3 0.1185(15) 0.1551(19) 0.1220(16) 0.0859(15) -0.0229(12) -0.0558(14)
Ge1 0.02187(17) 0.01966(16) 0.02081(18) -0.00049(13) 0.00581(13) -0.00022(12)
N1 0.0240(12) 0.0235(12) 0.0230(13) 0.0007(10) 0.0081(10) 0.0022(10)
N2 0.0241(12) 0.0236(12) 0.0223(13) 0.0008(10) 0.0058(10) -0.0005(9)
P1 0.0211(3) 0.0241(3) 0.0200(4) 0.0012(3) 0.0053(3) -0.0011(3)
P2 0.0230(4) 0.0285(4) 0.0201(4) -0.0025(3) 0.0051(3) -0.0049(3)

loop_
_atom_type_symbol
_atom_type_description
_atom_type_scat_dispersion_real
_atom_type_scat_dispersion_imag
_atom_type_scat_source
C C 0.0181 0.0091 'International Tables Vol C Tables 4.2.6.8 and 6.1.1.4'
H H 0.0000 0.0000 'International Tables Vol C Tables 4.2.6.8 and 6.1.1.4'
D D 0.0000 0.0000 'International Tables Vol C Tables 4.2.6.8 and 6.1.1.4'
Ag Ag 0.1306 4.2820 'International Tables Vol C Tables 4.2.6.8 and 6.1.1.4'
Cl Cl 0.3639 0.7018 'International Tables Vol C Tables 4.2.6.8 and 6.1.1.4'
Ge Ge -1.0885 0.8855 'International Tables Vol C Tables 4.2.6.8 and 6.1.1.4'
N N 0.0311 0.0180 'International Tables Vol C Tables 4.2.6.8 and 6.1.1.4'
P P 0.2955 0.4335 'International Tables Vol C Tables 4.2.6.8 and 6.1.1.4'

loop_
_geom_angle_atom_site_label_1
_geom_angle_atom_site_label_2
_geom_angle_atom_site_label_3
_geom_angle
C2 C3 C1 112.4(3)
C2 C3 P1 114.4(2)
C1 C3 P1 111.6(3)
C5 C6 C4 110.7(3)
C5 C6 P1 109.9(2)
C4 C6 P1 110.1(2)
C8 C7 P1 112.6(2)
C9 C8 N1 109.0(3)
C9 C8 C7 128.3(3)
N1 C8 C7 122.7(3)
C8 C9 C10 106.9(3)
C11 C10 C9 107.9(3)
C10 C11 N1 108.4(3)
C10 C11 C12 130.2(3)
N1 C11 C12 121.4(3)
C15 C12 C11 110.6(2)
C15 C12 C14 109.1(3)
C11 C12 C14 108.7(3)
C15 C12 C13 111.0(3)
C11 C12 C13 110.5(3)
C14 C12 C13 106.8(3)
C16 C15 N2 108.7(3)
C16 C15 C12 129.2(3)
N2 C15 C12 122.1(3)
C15 C16 C17 107.7(3)
C18 C17 C16 107.2(3)
C17 C18 N2 108.8(3)
C17 C18 C19 128.1(3)
N2 C18 C19 123.1(3)
C18 C19 P2 113.6(2)
C22 C20 C21 112.3(3)
C22 C20 P2 114.1(3)
C21 C20 P2 112.3(3)
C25 C23 C24 110.5(3)
C25 C23 P2 111.1(3)
C24 C23 P2 109.7(3)
Cl2 C26 Cl3 113.0(4)
P2 Ag1 P1 173.49(3)
P2 Ag1 Ge1 93.54(2)
P1 Ag1 Ge1 92.30(2)
N2 Ge1 N1 90.86(11)
N2 Ge1 Cl1 101.49(8)
N1 Ge1 Cl1 99.61(8)
N2 Ge1 Ag1 98.85(8)
N1 Ge1 Ag1 98.99(8)
Cl1 Ge1 Ag1 152.09(3)
C8 N1 C11 107.8(2)
C8 N1 Ge1 122.7(2)
C11 N1 Ge1 127.8(2)
C18 N2 C15 107.6(2)
C18 N2 Ge1 123.5(2)
C15 N2 Ge1 128.1(2)
C6 P1 C3 107.79(15)
C6 P1 C7 105.04(14)
C3 P1 C7 103.21(15)
C6 P1 Ag1 112.70(11)
C3 P1 Ag1 117.71(11)
C7 P1 Ag1 109.28(10)
C23 P2 C20 108.22(17)
C23 P2 C19 104.34(15)
C20 P2 C19 103.21(15)
C23 P2 Ag1 112.23(12)
C20 P2 Ag1 119.33(12)
C19 P2 Ag1 108.12(10)

loop_
_geom_bond_atom_site_label_1
_geom_bond_atom_site_label_2
_geom_bond_distance
C1 C3 1.532(5)
C2 C3 1.517(5)
C3 P1 1.847(3)
C4 C6 1.528(5)
C5 C6 1.525(5)
C6 P1 1.846(3)
C7 C8 1.501(4)
C7 P1 1.848(3)
C8 C9 1.371(4)
C8 N1 1.385(4)
C9 C10 1.423(5)
C10 C11 1.369(4)
C11 N1 1.390(4)
C11 C12 1.518(4)
C12 C15 1.516(4)
C12 C14 1.535(4)
C12 C13 1.543(5)
C15 C16 1.367(4)
C15 N2 1.388(4)
C16 C17 1.419(5)
C17 C18 1.370(4)
C18 N2 1.388(4)
C18 C19 1.499(4)
C19 P2 1.848(3)
C20 C22 1.521(5)
C20 C21 1.533(5)
C20 P2 1.848(3)
C23 C25 1.527(5)
C23 C24 1.531(5)
C23 P2 1.841(4)
C26 Cl2 1.684(8)
C26 Cl3 1.703(8)
Ag1 P2 2.4054(12)
Ag1 P1 2.4084(12)
Ag1 Ge1 2.7155(10)
Cl1 Ge1 2.3230(13)
Ge1 N2 1.921(2)
Ge1 N1 1.932(3)
